data_2217207
loop_
_publ_author_name
'Qin He'
'Bao-Jun Huang'

_publ_section_title
;
 Poly[di-\m~4~-benzene-1,4-dicarboxylato-\m~6~-succinato-diholmium(III)]
;
_journal_coeditor_code NC2068
_journal_issue 1
_journal_name_full 'Acta Crystallographica Section E'
_journal_page_first m237
_journal_page_last m237
_journal_paper_doi 10.1107/S1600536807066950
_journal_volume 64
_journal_year 2008
_chemical_formula_iupac '[Ho2 (C4 H4 O4) (C8 H4 O4)2]'
_chemical_formula_moiety 'C10 H6 Ho O6'
_chemical_formula_sum 'C10 H6 Ho O6'
_chemical_formula_weight 387.08
_chemical_name_systematic
;
Poly[di-\m~4~-benzene-1,4-dicarboxylato-\m~6~-succinato-diholmium(III)]
;
_space_group_IT_number 61
_symmetry_cell_setting orthorhombic
_symmetry_space_group_name_Hall '-P 2ac 2ab'
_symmetry_space_group_name_H-M 'P b c a'
_atom_sites_solution_hydrogens geom
_atom_sites_solution_primary direct
_atom_sites_solution_secondary difmap
_audit_creation_method SHELXL-97
_cell_angle_alpha 90.00
_cell_angle_beta 90.00
_cell_angle_gamma 90.00
_cell_formula_units_Z 8
_cell_length_a 13.8147(3)
_cell_length_b 6.7850(2)
_cell_length_c 21.7103(5)
_cell_measurement_reflns_used 254
_cell_measurement_temperature 291(2)
_cell_measurement_theta_max 27.1
_cell_measurement_theta_min 2.1
_cell_volume 2034.97(9)
_computing_cell_refinement 'SMART (Bruker, 1998)'
_computing_data_collection 'SMART (Bruker, 1998)'
_computing_data_reduction 'SAINT (Bruker, 1998)'
_computing_molecular_graphics 'SHELXTL (Bruker, 1998)'
_computing_publication_material 'SHELXTL (Bruker, 1998)'
_computing_structure_refinement 'SHELXL97 (Sheldrick, 1997)'
_computing_structure_solution 'SHELXS97 (Sheldrick, 1997)'
_diffrn_ambient_temperature 291(2)
_diffrn_measured_fraction_theta_full 0.982
_diffrn_measured_fraction_theta_max 0.982
_diffrn_measurement_device_type 'Bruker SMART CCD area-detector'
_diffrn_measurement_method '\f and \w'
_diffrn_radiation_monochromator graphite
_diffrn_radiation_source 'fine-focus sealed tube'
_diffrn_radiation_type MoK\a
_diffrn_radiation_wavelength 0.71073
_diffrn_reflns_av_R_equivalents 0.0192
_diffrn_reflns_av_sigmaI/netI 0.0169
_diffrn_reflns_limit_h_max 16
_diffrn_reflns_limit_h_min -17
_diffrn_reflns_limit_k_max 8
_diffrn_reflns_limit_k_min -7
_diffrn_reflns_limit_l_max 25
_diffrn_reflns_limit_l_min -28
_diffrn_reflns_number 11598
_diffrn_reflns_theta_full 27.99
_diffrn_reflns_theta_max 27.99
_diffrn_reflns_theta_min 1.88
_exptl_absorpt_coefficient_mu 7.789
_exptl_absorpt_correction_T_max 0.682
_exptl_absorpt_correction_T_min 0.245
_exptl_absorpt_correction_type multi-scan
_exptl_absorpt_process_details '(SADABS; Sheldrick, 1996)'
_exptl_crystal_colour orange
_exptl_crystal_density_diffrn 2.527
_exptl_crystal_density_method 'not measured'
_exptl_crystal_description column
_exptl_crystal_F_000 1448
_exptl_crystal_size_max 0.18
_exptl_crystal_size_mid 0.15
_exptl_crystal_size_min 0.05
_refine_diff_density_max 0.937
_refine_diff_density_min -0.598
_refine_ls_extinction_coef 0.00060(5)
_refine_ls_extinction_expression Fc^*^=kFc[1+0.001xFc^2^\l^3^/sin(2\q)]^-1/4^
_refine_ls_extinction_method 'SHELXTL (Bruker, 1998)'
_refine_ls_goodness_of_fit_ref 1.058
_refine_ls_hydrogen_treatment constr
_refine_ls_matrix_type full
_refine_ls_number_parameters 155
_refine_ls_number_reflns 2411
_refine_ls_number_restraints 0
_refine_ls_restrained_S_all 1.058
_refine_ls_R_factor_all 0.0182
_refine_ls_R_factor_gt 0.0152
_refine_ls_shift/su_max 0.002
_refine_ls_shift/su_mean 0.000
_refine_ls_structure_factor_coef Fsqd
_refine_ls_weighting_details 'calc w=1/[\s^2^(Fo^2^)+(0.0238P)^2^+0.923P] where P=(Fo^2^+2Fc^2^)/3'
_refine_ls_weighting_scheme calc
_refine_ls_wR_factor_gt 0.0412
_refine_ls_wR_factor_ref 0.0421
_reflns_number_gt 2140
_reflns_number_total 2411
_reflns_threshold_expression I>2\s(I)
_cod_data_source_file nc2068.cif
_cod_data_source_block I
_cod_database_code 2217207
_cod_database_fobs_code 2217207

loop_
_symmetry_equiv_pos_as_xyz
'x, y, z'
'-x+1/2, -y, z+1/2'
'-x, y+1/2, -z+1/2'
'x+1/2, -y+1/2, -z'
'-x, -y, -z'
'x-1/2, y, -z-1/2'
'x, -y-1/2, z-1/2'
'-x-1/2, y-1/2, z'

loop_
_atom_site_type_symbol
_atom_site_label
_atom_site_fract_x
_atom_site_fract_y
_atom_site_fract_z
_atom_site_U_iso_or_equiv
_atom_site_adp_type
_atom_site_calc_flag
_atom_site_refinement_flags
_atom_site_occupancy
Ho Ho 0.830676(8) 1.016049(15) 0.554834(5) 0.01275(6) Uani d . 1
O O1 0.86282(15) 1.0368(2) 0.45156(8) 0.0198(4) Uani d . 1
O O2 1.01131(12) 0.9282(3) 0.43269(7) 0.0206(3) Uani d . 1
C C1 0.92600(17) 0.9674(3) 0.41630(11) 0.0148(4) Uani d . 1
C C2 0.89870(17) 0.9259(3) 0.35070(10) 0.0177(5) Uani d . 1
C C3 0.96527(18) 0.8440(4) 0.31009(11) 0.0257(5) Uani d . 1
H H3A 1.0274 0.8143 0.3237 0.031 Uiso calc R 1
C C4 0.93977(19) 0.8064(4) 0.24966(11) 0.0276(6) Uani d . 1
H H4A 0.9846 0.7510 0.2228 0.033 Uiso calc R 1
C C5 0.84715(17) 0.8514(3) 0.22885(11) 0.0208(5) Uani d . 1
C C6 0.81879(18) 0.8035(3) 0.16377(11) 0.0213(5) Uani d . 1
C C7 0.78017(19) 0.9332(4) 0.26926(11) 0.0259(5) Uani d . 1
H H7A 0.7181 0.9634 0.2555 0.031 Uiso calc R 1
C C8 0.8056(2) 0.9698(4) 0.32984(13) 0.0244(5) Uani d . 1
H H8A 0.7605 1.0240 0.3568 0.029 Uiso calc R 1
O O3 0.87624(13) 0.6998(3) 0.13253(8) 0.0284(4) Uani d . 1
O O4 0.73920(13) 0.8685(3) 0.14403(7) 0.0265(4) Uani d . 1
O O5 0.66712(11) 0.8691(3) 0.54719(8) 0.0229(4) Uani d . 1
O O6 0.67647(11) 1.1742(2) 0.51694(8) 0.0205(4) Uani d . 1
C C9 0.6257(2) 1.0274(3) 0.53160(14) 0.0240(6) Uani d . 1
C C10 0.5157(2) 1.0403(4) 0.53093(15) 0.0313(6) Uani d . 1
H H10A 0.4883 0.9627 0.5641 0.038 Uiso calc R 1
H H10B 0.4948 1.1760 0.5356 0.038 Uiso calc R 1

loop_
_atom_site_aniso_label
_atom_site_aniso_U_11
_atom_site_aniso_U_22
_atom_site_aniso_U_33
_atom_site_aniso_U_12
_atom_site_aniso_U_13
_atom_site_aniso_U_23
Ho 0.01198(8) 0.01651(7) 0.00977(8) -0.00044(3) 0.00010(4) 0.00131(3)
O1 0.0203(10) 0.0274(9) 0.0118(9) 0.0012(7) 0.0002(7) -0.0009(6)
O2 0.0158(9) 0.0311(8) 0.0149(8) -0.0020(7) -0.0033(7) -0.0017(7)
C1 0.0166(12) 0.0170(10) 0.0108(11) -0.0019(8) 0.0003(9) 0.0010(8)
C2 0.0190(12) 0.0229(11) 0.0112(11) 0.0006(9) -0.0022(9) -0.0021(8)
C3 0.0203(13) 0.0393(14) 0.0175(13) 0.0050(10) -0.0054(10) -0.0067(10)
C4 0.0250(14) 0.0385(14) 0.0193(13) 0.0056(11) -0.0008(10) -0.0087(11)
C5 0.0278(13) 0.0224(11) 0.0123(12) 0.0005(9) -0.0051(10) -0.0036(9)
C6 0.0302(14) 0.0206(11) 0.0131(12) -0.0036(9) -0.0049(10) -0.0017(9)
C7 0.0228(13) 0.0364(13) 0.0186(13) 0.0066(11) -0.0097(11) -0.0037(11)
C8 0.0210(13) 0.0356(13) 0.0167(13) 0.0063(10) -0.0022(11) -0.0065(10)
O3 0.0338(10) 0.0312(9) 0.0203(10) 0.0021(8) -0.0054(8) -0.0088(7)
O4 0.0264(10) 0.0378(10) 0.0154(8) 0.0011(8) -0.0072(7) 0.0012(7)
O5 0.0173(9) 0.0174(8) 0.0341(11) 0.0002(6) -0.0071(7) 0.0010(7)
O6 0.0189(9) 0.0188(8) 0.0238(10) -0.0010(6) -0.0022(7) 0.0019(7)
C9 0.0197(14) 0.0212(12) 0.0310(16) -0.0020(9) -0.0089(12) 0.0025(10)
C10 0.0376(18) 0.0236(12) 0.0326(17) 0.0037(11) -0.0005(14) -0.0019(11)

loop_
_atom_type_symbol
_atom_type_description
_atom_type_scat_dispersion_real
_atom_type_scat_dispersion_imag
_atom_type_scat_source
C C 0.0033 0.0016 'International Tables Vol C Tables 4.2.6.8 and 6.1.1.4'
H H 0.0000 0.0000 'International Tables Vol C Tables 4.2.6.8 and 6.1.1.4'
O O 0.0106 0.0060 'International Tables Vol C Tables 4.2.6.8 and 6.1.1.4'
Ho Ho -0.2175 4.6783 'International Tables Vol C Tables 4.2.6.8 and 6.1.1.4'

loop_
_geom_angle_atom_site_label_1
_geom_angle_atom_site_label_2
_geom_angle_atom_site_label_3
_geom_angle_site_symmetry_1
_geom_angle_site_symmetry_3
_geom_angle
O2 Ho O1 5_776 . 85.34(7)
O2 Ho O4 5_776 2_675 104.50(6)
O1 Ho O4 . 2_675 152.17(6)
O2 Ho O3 5_776 7_576 75.73(6)
O1 Ho O3 . 7_576 134.25(7)
O4 Ho O3 2_675 7_576 73.56(7)
O2 Ho O5 5_776 8_765 80.03(6)
O1 Ho O5 . 8_765 82.44(6)
O4 Ho O5 2_675 8_765 73.97(6)
O3 Ho O5 7_576 8_765 132.55(6)
O2 Ho O6 5_776 8_755 103.85(6)
O1 Ho O6 . 8_755 74.86(6)
O4 Ho O6 2_675 8_755 125.79(6)
O3 Ho O6 7_576 8_755 70.08(6)
O5 Ho O6 8_765 8_755 156.47(6)
O2 Ho O5 5_776 . 165.74(6)
O1 Ho O5 . . 97.82(7)
O4 Ho O5 2_675 . 79.09(6)
O3 Ho O5 7_576 . 92.42(6)
O5 Ho O5 8_765 . 114.12(5)
O6 Ho O5 8_755 . 64.00(6)
O2 Ho O6 5_776 . 142.50(6)
O1 Ho O6 . . 79.54(6)
O4 Ho O6 2_675 . 77.02(6)
O3 Ho O6 7_576 . 137.25(6)
O5 Ho O6 8_765 . 64.15(5)
O6 Ho O6 8_755 . 104.93(5)
O5 Ho O6 . . 51.58(6)
O2 Ho C9 5_776 . 168.32(6)
O1 Ho C9 . . 91.01(8)
O4 Ho C9 2_675 . 74.08(8)
O3 Ho C9 7_576 . 114.28(7)
O5 Ho C9 8_765 . 88.50(6)
O6 Ho C9 8_755 . 85.82(6)
O5 Ho C9 . . 25.92(6)
O6 Ho C9 . . 25.91(6)
C1 O1 Ho . . 135.25(16)
C1 O2 Ho . 5_776 156.02(15)
O1 C1 O2 . . 124.0(2)
O1 C1 C2 . . 118.4(2)
O2 C1 C2 . . 117.6(2)
C3 C2 C8 . . 119.3(2)
C3 C2 C1 . . 120.7(2)
C8 C2 C1 . . 120.0(2)
C4 C3 C2 . . 120.5(2)
C4 C3 H3A . . 119.8
C2 C3 H3A . . 119.8
C3 C4 C5 . . 120.2(2)
C3 C4 H4A . . 119.9
C5 C4 H4A . . 119.9
C7 C5 C4 . . 119.7(2)
C7 C5 C6 . . 120.4(2)
C4 C5 C6 . . 119.9(2)
O3 C6 O4 . . 124.2(2)
O3 C6 C5 . . 117.6(2)
O4 C6 C5 . . 118.2(2)
C8 C7 C5 . . 120.1(2)
C8 C7 H7A . . 119.9
C5 C7 H7A . . 119.9
C7 C8 C2 . . 120.3(2)
C7 C8 H8A . . 119.9
C2 C8 H8A . . 119.9
C6 O3 Ho . 7_575 124.97(15)
C6 O4 Ho . 2_674 140.49(16)
C9 O5 Ho . 8_755 150.76(16)
C9 O5 Ho . . 95.09(15)
Ho O5 Ho 8_755 . 112.68(6)
C9 O6 Ho . 8_765 129.67(17)
C9 O6 Ho . . 92.94(15)
Ho O6 Ho 8_765 . 108.99(6)
O6 C9 O5 . . 119.2(2)
O6 C9 C10 . . 120.5(2)
O5 C9 C10 . . 120.2(2)
O6 C9 Ho . . 61.15(13)
O5 C9 Ho . . 58.99(13)
C10 C9 Ho . . 170.3(2)
C10 C10 C9 5_676 . 105.9(3)
C10 C10 H10A 5_676 . 110.6
C9 C10 H10A . . 110.6
C10 C10 H10B 5_676 . 110.6
C9 C10 H10B . . 110.6
H10A C10 H10B . . 108.7

loop_
_geom_bond_atom_site_label_1
_geom_bond_atom_site_label_2
_geom_bond_site_symmetry_2
_geom_bond_distance
_geom_bond_publ_flag
Ho O1 . 2.2899(17) yes
Ho O2 5_776 2.2320(17) yes
Ho O3 7_576 2.3208(16) yes
Ho O4 2_675 2.3013(16) yes
Ho O5 . 2.4753(16) yes
Ho O5 8_765 2.4015(18) yes
Ho O6 8_755 2.4633(17) yes
Ho O6 . 2.5230(16) yes
O1 C1 . 1.253(3) ?
O2 C1 . 1.259(3) ?
C1 C2 . 1.500(3) ?
C2 C3 . 1.390(3) ?
C2 C8 . 1.395(4) ?
C3 C4 . 1.382(3) ?
C3 H3A . 0.9300 ?
C4 C5 . 1.391(3) ?
C4 H4A . 0.9300 ?
C5 C7 . 1.391(3) ?
C5 C6 . 1.502(3) ?
C6 O3 . 1.259(3) ?
C6 O4 . 1.260(3) ?
C7 C8 . 1.384(4) ?
C7 H7A . 0.9300 ?
C8 H8A . 0.9300 ?
O5 C9 . 1.263(3) ?
O6 C9 . 1.259(3) ?
C9 C10 . 1.523(4) ?
C10 C10 5_676 1.514(6) ?
C10 H10A . 0.9700 ?
C10 H10B . 0.9700 ?
